data_1536958
loop_
_publ_author_name
'Fischer, D.'
'Carl, W.'
'Glaum, H.'
'Hoppe, R.'

_publ_section_title
;
 Zur Struktur der K Ag O-Verwandschaft. Neubestimmung an A Ag O= A4 (Ag4
 O4) (A= Na-Rb) mit einer Bemerkung zu Cs Cu O
;
_journal_name_full 'Zeitschrift fuer Anorganische und Allgemeine Chemie'
_journal_page_first 75
_journal_page_last 81
_journal_volume 585
_journal_year 1990
_chemical_formula_sum 'Cs Cu O'
_space_group_IT_number 63
_symmetry_space_group_name_Hall '-C 2c 2'
_symmetry_space_group_name_H-M 'C m c m'
_cell_angle_alpha 90
_cell_angle_beta 90
_cell_angle_gamma 90
_cell_formula_units_Z 4
_cell_length_a 5.899
_cell_length_b 10.238
_cell_length_c 5.086
_cell_volume 307.164
_citation_journal_id_ASTM ZAACAB
_cod_data_source_file Fischer_ZAACAB_1990_1752.cif
_cod_data_source_block Cs1Cu1O1
_cod_original_cell_volume 307.1637
_cod_original_formula_sum 'Cs1 Cu1 O1'
_cod_database_code 1536958

loop_
_symmetry_equiv_pos_as_xyz
x,y,z
-x,-y,z+1/2
x,-y,-z
-x,y,-z+1/2
-x,-y,-z
x,y,-z-1/2
-x,y,z
x,-y,z-1/2
x+1/2,y+1/2,z
-x+1/2,-y+1/2,z+1/2
x+1/2,-y+1/2,-z
-x+1/2,y+1/2,-z+1/2
-x+1/2,-y+1/2,-z
x+1/2,y+1/2,-z-1/2
-x+1/2,y+1/2,z
x+1/2,-y+1/2,z-1/2

loop_
_atom_site_label
_atom_site_type_symbol
_atom_site_fract_x
_atom_site_fract_y
_atom_site_fract_z
_atom_site_occupancy
_atom_site_U_iso_or_equiv
O1 O-2 0 0.8739 0.25 1 0.0
Cu1 Cu+1 0 0 0 1 0.0
Cs1 Cs+1 0 0.3285 0.25 1 0.0
